data_2010670
loop_
_publ_author_name
'Chohan, Zahid, H.'
'Howie, R. Alan'
'Wardell, James L.'
'Low, John Nicolson'

_publ_section_title
;
 4,5-Bis(ferrocenylmethylthio)-1,3-dithiol-2-one
;
_journal_issue 2
_journal_name_full 'Acta Crystallographica Section C'
_journal_page_first e46
_journal_page_last e46
_journal_paper_doi 10.1107/S0108270100000408
_journal_volume 56
_journal_year 2000
_chemical_formula_iupac '[Fe2 (C5 H5)2 (C15 H12 O1 S4)]'
_chemical_formula_moiety 'C25 H22 Fe2 O S4'
_chemical_formula_sum 'C25 H22 Fe2 O S4'
_chemical_formula_weight 578.37
_chemical_name_systematic
;
4,5-bis(ferrocenylmethylthio)-1,3-dithiole-2-one
;
_space_group_IT_number 14
_symmetry_cell_setting monoclinic
_symmetry_space_group_name_Hall '-P 2yn'
_symmetry_space_group_name_H-M 'P 1 21/n 1'
_cell_angle_alpha 90.00
_cell_angle_beta 114.86(3)
_cell_angle_gamma 90.00
_cell_formula_units_Z 4
_cell_length_a 11.953(2)
_cell_length_b 18.433(4)
_cell_length_c 11.954(2)
_cell_measurement_reflns_used 4915
_cell_measurement_temperature 150.00(10)
_cell_measurement_theta_max 28.26
_cell_measurement_theta_min 2.02
_cell_volume 2389.8(10)
_computing_cell_refinement 'DENZO (Otwinowski & Minor, 1997)'
_computing_data_collection 'KappaCCD Server Software (Nonius, 1997)'
_computing_data_reduction 'DENZO (Otwinowski & Minor, 1997)'
_computing_publication_material 'SHELXL97  and WordPerfect macro PRPKAPPA (Ferguson, 1999)'
_computing_structure_refinement 'SHELXL97 (Sheldrick, 1997b)'
_computing_structure_solution 'SHELXS97 (Sheldrick, 1997a)'
_diffrn_ambient_temperature 150.00(10)
_diffrn_measured_fraction_theta_full .952
_diffrn_measured_fraction_theta_max .952
_diffrn_measurement_device_type KappaCCD
_diffrn_measurement_method '\f scans and \w scans with \k offsets'
_diffrn_radiation_monochromator graphite
_diffrn_radiation_source 'fine-focus sealed X-ray tube'
_diffrn_radiation_type 'Mo K\a'
_diffrn_radiation_wavelength .71073
_diffrn_reflns_av_R_equivalents .0738
_diffrn_reflns_av_sigmaI/netI .1149
_diffrn_reflns_limit_h_max 13
_diffrn_reflns_limit_h_min -15
_diffrn_reflns_limit_k_max 24
_diffrn_reflns_limit_k_min -17
_diffrn_reflns_limit_l_max 15
_diffrn_reflns_limit_l_min -13
_diffrn_reflns_number 34055
_diffrn_reflns_theta_full 28.26
_diffrn_reflns_theta_max 28.26
_diffrn_reflns_theta_min 2.02
_diffrn_standards_decay_% negligible
_exptl_absorpt_coefficient_mu 1.580
_exptl_absorpt_correction_T_max .901
_exptl_absorpt_correction_T_min .571
_exptl_absorpt_correction_type multi-scan
_exptl_absorpt_process_details 'SORTAV (Blessing, 1995, 1997)'
_exptl_crystal_colour orange
_exptl_crystal_density_diffrn 1.608
_exptl_crystal_density_method 'not measured'
_exptl_crystal_description plate
_exptl_crystal_F_000 1184
_exptl_crystal_size_max .40
_exptl_crystal_size_mid .35
_exptl_crystal_size_min .10
_refine_diff_density_max .654
_refine_diff_density_min -.615
_refine_ls_extinction_method none
_refine_ls_goodness_of_fit_ref .947
_refine_ls_hydrogen_treatment constr
_refine_ls_matrix_type full
_refine_ls_number_parameters 289
_refine_ls_number_reflns 5785
_refine_ls_number_restraints 0
_refine_ls_restrained_S_all .947
_refine_ls_R_factor_all .155
_refine_ls_R_factor_gt .056
_refine_ls_shift/su_max .004
_refine_ls_shift/su_mean .000
_refine_ls_structure_factor_coef Fsqd
_refine_ls_weighting_details 'w = 1/[\s^2^(Fo^2^)+(0.0660P)^2^] where P = (Fo^2^+2Fc^2^)/3'
_refine_ls_weighting_scheme calc
_refine_ls_wR_factor_ref .148
_reflns_number_gt 2658
_reflns_number_total 5785
_reflns_threshold_expression I>2\s(I)
_cod_data_source_file qb0159.cif
_cod_data_source_block I
_cod_depositor_comments
;
The following automatic conversions were performed:

'_exptl_absorpt_correction_type' value 'Multi-scan' changed to
'multi-scan' according to
/home/saulius/struct/CIF-dictionaries/cif_core.dic dictionary named
'cif_core.dic' version 2.4.1 from 2010-06-29.

Automatic conversion script
Id: cif_fix_values 1715 2011-07-08 13:25:40Z adriana 

The following automatic conversions were performed:

'_refine_ls_weighting_scheme' value 'w =
1/[\s^2^(Fo^2^)+(0.0660P)^2^] where P = (Fo^2^+2Fc^2^)/3' was changed
to 'calc'. New tag '_refine_ls_weighting_details' was created. The
value of the new tag was set to 'w = 1/[\s^2^(Fo^2^)+(0.0660P)^2^]
where P = (Fo^2^+2Fc^2^)/3'.

Automatic conversion script
Id: cif_fix_values 3143 2015-03-26 13:38:13Z robertas 
;
_cod_original_cell_volume 2389.8(8)
_cod_original_sg_symbol_H-M 'P 21/n'
_cod_database_code 2010670
_cod_database_fobs_code 2010670

loop_
_symmetry_equiv_pos_as_xyz
'x, y, z'
'-x+1/2, y+1/2, -z+1/2'
'-x, -y, -z'
'x-1/2, -y-1/2, z-1/2'

loop_
_atom_site_label
_atom_site_fract_x
_atom_site_fract_y
_atom_site_fract_z
_atom_site_U_iso_or_equiv
_atom_site_adp_type
_atom_site_calc_flag
_atom_site_refinement_flags
_atom_site_occupancy
_atom_site_disorder_assembly
_atom_site_disorder_group
_atom_site_type_symbol
Fe1 -.29941(6) .25505(4) .29850(6) .0566(2) Uani d . 1 . . Fe
C6 -.2830(4) .1621(2) .2160(4) .0482(11) Uani d . 1 . . C
C7 -.2690(4) .2227(3) .1504(4) .0542(12) Uani d . 1 . . C
C8 -.1701(4) .2648(3) .2307(5) .0657(14) Uani d . 1 . . C
C9 -.1195(4) .2292(3) .3455(5) .0708(15) Uani d . 1 . . C
C10 -.1895(4) .1660(3) .3356(4) .0585(12) Uani d . 1 . . C
C11 -.4692(6) .2536(4) .3006(8) .096(2) Uani d . 1 . . C
C12 -.4609(6) .3118(4) .2347(6) .0880(18) Uani d . 1 . . C
C13 -.3666(6) .3554(3) .3102(7) .0832(17) Uani d . 1 . . C
C14 -.3106(7) .3232(5) .4270(7) .108(2) Uani d . 1 . . C
C15 -.3780(8) .2571(4) .4192(7) .101(2) Uani d . 1 . . C
Fe2 .23686(5) .06832(4) .40033(5) .0491(2) Uani d . 1 . . Fe
C16 .1729(4) .1307(3) .2453(4) .0553(12) Uani d . 1 . . C
C17 .2296(5) .1742(3) .3495(5) .0689(14) Uani d . 1 . . C
C18 .3518(6) .1513(4) .4123(5) .094(2) Uani d . 1 . . C
C19 .3688(5) .0944(4) .3461(6) .098(2) Uani d . 1 . . C
C20 .2593(5) .0818(3) .2415(5) .0683(14) Uani d . 1 . . C
C21 .0953(5) .0268(3) .4331(5) .0770(16) Uani d . 1 . . C
C22 .1827(8) .0588(4) .5383(6) .098(2) Uani d . 1 . . C
C23 .2943(7) .0243(4) .5686(5) .104(3) Uani d . 1 . . C
C24 .2746(5) -.0309(3) .4820(6) .0824(17) Uani d . 1 . . C
C25 .1506(5) -.0271(3) .3990(4) .0676(15) Uani d . 1 . . C
S1 -.32007(11) .02516(7) .10942(11) .0612(4) Uani d . 1 . . S
S2 -.04135(11) .05923(8) .12090(13) .0760(4) Uani d . 1 . . S
S3 -.41854(11) .09068(8) -.14281(12) .0713(4) Uani d . 1 . . S
S4 -.17445(12) .12700(8) -.12924(11) .0683(4) Uani d . 1 . . S
O1 -.3823(4) .1598(2) -.3176(3) .1018(14) Uani d . 1 . . O
C1 -.2911(4) .0664(2) -.0068(4) .0479(11) Uani d . 1 . . C
C2 -.1799(4) .0839(2) -.0020(4) .0508(11) Uani d . 1 . . C
C3 -.3355(5) .1317(3) -.2179(4) .0704(15) Uani d . 1 . . C
C4 -.3770(4) .1034(2) .1645(4) .0588(12) Uani d . 1 . . C
C5 .0426(4) .1425(3) .1518(5) .0841(18) Uani d . 1 . . C
H7 -.3173 .2330 .0678 .065 Uiso calc R 1 . . H
H8 -.1429 .3084 .2116 .079 Uiso calc R 1 . . H
H9 -.0520 .2446 .4154 .085 Uiso calc R 1 . . H
H10 -.1758 .1324 .3981 .070 Uiso calc R 1 . . H
H11 -.5277 .2169 .2703 .115 Uiso calc R 1 . . H
H12 -.5110 .3205 .1519 .106 Uiso calc R 1 . . H
H13 -.3436 .3993 .2877 .100 Uiso calc R 1 . . H
H14 -.2437 .3408 .4955 .130 Uiso calc R 1 . . H
H15 -.3629 .2234 .4818 .122 Uiso calc R 1 . . H
H17 .1925 .2119 .3732 .083 Uiso calc R 1 . . H
H18 .4106 .1707 .4851 .113 Uiso calc R 1 . . H
H19 .4418 .0686 .3677 .118 Uiso calc R 1 . . H
H20 .2468 .0471 .1809 .082 Uiso calc R 1 . . H
H21 .0129 .0402 .3929 .092 Uiso calc R 1 . . H
H22 .1687 .0972 .5813 .117 Uiso calc R 1 . . H
H23 .3687 .0357 .6344 .124 Uiso calc R 1 . . H
H24 .3328 -.0638 .4801 .099 Uiso calc R 1 . . H
H25 .1122 -.0570 .3308 .081 Uiso calc R 1 . . H
H4A -.4490 .1229 .0968 .071 Uiso calc R 1 . . H
H4B -.4022 .0874 .2278 .071 Uiso calc R 1 . . H
H5A .0430 .1612 .0762 .101 Uiso calc R 1 . . H
H5B .0028 .1780 .1828 .101 Uiso calc R 1 . . H

loop_
_atom_site_aniso_label
_atom_site_aniso_U_11
_atom_site_aniso_U_22
_atom_site_aniso_U_33
_atom_site_aniso_U_12
_atom_site_aniso_U_13
_atom_site_aniso_U_23
Fe1 .0713(4) .0467(5) .0683(5) .0008(3) .0454(4) .0024(3)
C6 .054(2) .048(3) .053(3) .006(2) .033(2) .005(2)
C7 .057(3) .060(3) .053(3) .003(2) .031(2) .006(2)
C8 .069(3) .059(4) .089(4) -.008(3) .053(3) .002(3)
C9 .054(3) .084(4) .070(3) -.006(3) .022(3) -.009(3)
C10 .062(3) .057(3) .055(3) .008(2) .024(2) .011(2)
C11 .112(5) .072(5) .149(7) .007(4) .100(5) .009(5)
C12 .097(4) .072(5) .121(5) .024(4) .072(4) .005(4)
C13 .106(5) .047(4) .129(5) .000(3) .081(4) -.007(4)
C14 .136(6) .114(7) .098(5) .007(5) .071(5) -.039(5)
C15 .171(7) .077(5) .110(5) .038(5) .111(6) .028(4)
Fe2 .0452(3) .0511(4) .0468(4) -.0096(3) .0153(3) .0054(3)
C16 .048(3) .064(3) .053(3) -.014(2) .020(2) .011(2)
C17 .094(4) .042(3) .083(3) -.011(3) .049(3) .004(3)
C18 .078(4) .108(6) .071(4) -.058(4) .007(3) .020(4)
C19 .051(3) .129(6) .121(6) .011(3) .042(4) .057(5)
C20 .076(4) .075(4) .066(3) -.005(3) .042(3) .010(3)
C21 .083(4) .079(5) .086(4) -.007(3) .052(4) .023(3)
C22 .172(7) .071(5) .082(5) -.032(5) .086(5) -.012(4)
C23 .123(6) .100(6) .049(3) -.053(5) -.001(4) .023(4)
C24 .079(4) .060(4) .102(4) .004(3) .031(4) .032(3)
C25 .080(4) .059(4) .054(3) -.027(3) .020(3) .005(3)
S1 .0657(7) .0462(8) .0722(8) -.0011(6) .0295(6) .0047(6)
S2 .0508(7) .0678(10) .0803(9) -.0024(6) -.0010(7) .0228(7)
S3 .0513(7) .0797(10) .0600(8) .0048(6) .0010(6) .0007(7)
S4 .0711(8) .0751(10) .0585(7) .0049(7) .0271(7) .0099(7)
O1 .118(3) .108(4) .049(2) .008(3) .006(2) .022(2)
C1 .045(2) .049(3) .041(2) .003(2) .0104(19) -.004(2)
C2 .054(3) .049(3) .043(2) .002(2) .014(2) .000(2)
C3 .081(3) .064(4) .046(3) .011(3) .008(3) -.005(2)
C4 .060(3) .053(3) .071(3) .006(2) .035(2) .006(2)
C5 .067(3) .081(4) .081(4) -.012(3) .009(3) .023(3)

loop_
_atom_type_symbol
_atom_type_description
_atom_type_scat_dispersion_real
_atom_type_scat_dispersion_imag
_atom_type_scat_source
C C .0033 .0016 'International Tables Vol C Tables 4.2.6.8 and 6.1.1.4'
H H .0000 .0000 'International Tables Vol C Tables 4.2.6.8 and 6.1.1.4'
Fe Fe .3463 .8444 'International Tables Vol C Tables 4.2.6.8 and 6.1.1.4'
O O .0106 .0060 'International Tables Vol C Tables 4.2.6.8 and 6.1.1.4'
S S .1246 .1234 'International Tables Vol C Tables 4.2.6.8 and 6.1.1.4'

loop_
_geom_angle_atom_site_label_1
_geom_angle_atom_site_label_2
_geom_angle_atom_site_label_3
_geom_angle
_geom_angle_publ_flag
C15 Fe1 C6 122.1(2) no
C15 Fe1 C14 41.6(3) no
C6 Fe1 C14 160.2(3) no
C15 Fe1 C10 108.1(2) no
C6 Fe1 C10 40.27(17) no
C14 Fe1 C10 125.2(3) no
C15 Fe1 C8 160.1(3) no
C6 Fe1 C8 68.63(19) no
C14 Fe1 C8 123.3(3) no
C10 Fe1 C8 68.2(2) no
C15 Fe1 C9 124.0(3) no
C6 Fe1 C9 68.24(19) no
C14 Fe1 C9 109.5(3) no
C10 Fe1 C9 40.55(19) no
C8 Fe1 C9 40.47(19) no
C15 Fe1 C7 158.2(3) no
C6 Fe1 C7 40.71(16) no
C14 Fe1 C7 158.3(3) no
C10 Fe1 C7 67.57(18) no
C8 Fe1 C7 40.29(18) no
C9 Fe1 C7 67.57(19) no
C15 Fe1 C11 39.6(3) no
C6 Fe1 C11 107.2(2) no
C14 Fe1 C11 67.4(3) no
C10 Fe1 C11 122.8(2) no
C8 Fe1 C11 158.9(3) no
C9 Fe1 C11 159.0(3) no
C7 Fe1 C11 123.2(3) no
C15 Fe1 C12 66.9(3) no
C6 Fe1 C12 121.4(2) no
C14 Fe1 C12 67.2(3) no
C10 Fe1 C12 156.8(2) no
C8 Fe1 C12 124.3(2) no
C9 Fe1 C12 161.1(3) no
C7 Fe1 C12 108.1(2) no
C11 Fe1 C12 38.9(2) no
C15 Fe1 C13 67.7(2) no
C6 Fe1 C13 156.8(2) no
C14 Fe1 C13 40.2(2) no
C10 Fe1 C13 162.3(3) no
C8 Fe1 C13 109.5(2) no
C9 Fe1 C13 126.3(2) no
C7 Fe1 C13 122.8(2) no
C11 Fe1 C13 65.7(2) no
C12 Fe1 C13 39.2(2) no
C10 C6 C7 107.3(4) no
C10 C6 C4 126.7(4) no
C7 C6 C4 126.0(4) no
C10 C6 Fe1 70.1(3) no
C7 C6 Fe1 70.1(3) no
C4 C6 Fe1 127.1(3) no
C8 C7 C6 108.6(4) no
C8 C7 Fe1 69.6(3) no
C6 C7 Fe1 69.1(2) no
C7 C8 C9 107.6(4) no
C7 C8 Fe1 70.1(3) no
C9 C8 Fe1 69.9(3) no
C8 C9 C10 107.9(4) no
C8 C9 Fe1 69.6(3) no
C10 C9 Fe1 69.5(3) no
C6 C10 C9 108.6(4) no
C6 C10 Fe1 69.7(3) no
C9 C10 Fe1 69.9(3) no
C12 C11 C15 109.9(7) no
C12 C11 Fe1 70.6(3) no
C15 C11 Fe1 69.6(4) no
C11 C12 C13 108.7(6) no
C11 C12 Fe1 70.5(4) no
C13 C12 Fe1 70.6(3) no
C12 C13 C14 108.9(6) no
C12 C13 Fe1 70.2(3) no
C14 C13 Fe1 69.4(3) no
C13 C14 C15 105.9(6) no
C13 C14 Fe1 70.4(3) no
C15 C14 Fe1 69.0(3) no
C11 C15 C14 106.5(6) no
C11 C15 Fe1 70.7(3) no
C14 C15 Fe1 69.4(3) no
C19 Fe2 C23 116.0(3) no
C19 Fe2 C22 148.6(3) no
C23 Fe2 C22 40.2(3) no
C19 Fe2 C18 40.1(2) no
C23 Fe2 C18 107.4(2) no
C22 Fe2 C18 116.8(3) no
C19 Fe2 C24 109.0(3) no
C23 Fe2 C24 40.6(2) no
C22 Fe2 C24 67.2(3) no
C18 Fe2 C24 129.8(3) no
C19 Fe2 C25 132.2(3) no
C23 Fe2 C25 67.5(2) no
C22 Fe2 C25 66.2(2) no
C18 Fe2 C25 169.0(3) no
C24 Fe2 C25 40.1(2) no
C19 Fe2 C17 67.2(3) no
C23 Fe2 C17 129.9(3) no
C22 Fe2 C17 109.8(2) no
C18 Fe2 C17 40.3(2) no
C24 Fe2 C17 168.3(2) no
C25 Fe2 C17 150.3(2) no
C19 Fe2 C16 67.3(2) no
C23 Fe2 C16 168.8(3) no
C22 Fe2 C16 131.8(3) no
C18 Fe2 C16 67.8(2) no
C24 Fe2 C16 150.1(2) no
C25 Fe2 C16 119.03(18) no
C17 Fe2 C16 40.08(19) no
C19 Fe2 C21 169.6(3) no
C23 Fe2 C21 67.5(2) no
C22 Fe2 C21 39.9(2) no
C18 Fe2 C21 149.9(3) no
C24 Fe2 C21 66.7(2) no
C25 Fe2 C21 38.7(2) no
C17 Fe2 C21 118.8(2) no
C16 Fe2 C21 111.2(2) no
C19 Fe2 C20 40.5(2) no
C23 Fe2 C20 149.3(3) no
C22 Fe2 C20 169.8(3) no
C18 Fe2 C20 67.8(2) no
C24 Fe2 C20 117.8(2) no
C25 Fe2 C20 111.2(2) no
C17 Fe2 C20 67.2(2) no
C16 Fe2 C20 39.72(19) no
C21 Fe2 C20 131.9(2) no
C20 C16 C17 108.4(4) no
C20 C16 C5 128.6(5) no
C17 C16 C5 122.9(5) no
C20 C16 Fe2 70.3(3) no
C17 C16 Fe2 69.9(3) no
C5 C16 Fe2 129.3(3) no
C16 C17 C18 108.1(5) no
C16 C17 Fe2 70.0(3) no
C18 C17 Fe2 69.2(3) no
C19 C18 C17 107.2(5) no
C19 C18 Fe2 69.2(3) no
C17 C18 Fe2 70.4(3) no
C18 C19 C20 109.4(5) no
C18 C19 Fe2 70.7(3) no
C20 C19 Fe2 71.4(3) no
C16 C20 C19 107.0(5) no
C16 C20 Fe2 70.0(3) no
C19 C20 Fe2 68.2(3) no
C25 C21 C22 108.1(6) no
C25 C21 Fe2 70.5(3) no
C22 C21 Fe2 69.2(3) no
C23 C22 C21 108.6(6) no
C23 C22 Fe2 69.4(4) no
C21 C22 Fe2 70.9(3) no
C22 C23 C24 107.3(5) no
C22 C23 Fe2 70.4(3) no
C24 C23 Fe2 70.8(3) no
C25 C24 C23 106.7(6) no
C25 C24 Fe2 70.0(3) no
C23 C24 Fe2 68.6(3) no
C21 C25 C24 109.3(5) no
C21 C25 Fe2 70.8(3) no
C24 C25 Fe2 69.8(3) no
C1 S1 C4 99.9(2) no
C2 S2 C5 101.6(2) no
C1 S3 C3 97.2(2) no
C2 S4 C3 96.6(2) no
C2 C1 S1 126.5(3) no
C2 C1 S3 115.8(3) no
S1 C1 S3 117.6(2) no
C1 C2 S4 118.1(3) no
C1 C2 S2 122.9(3) no
S4 C2 S2 118.8(3) no
O1 C3 S3 124.2(4) no
O1 C3 S4 123.6(5) no
S3 C3 S4 112.2(3) no
C6 C4 S1 113.0(3) no
C16 C5 S2 110.3(4) no

loop_
_geom_bond_atom_site_label_1
_geom_bond_atom_site_label_2
_geom_bond_site_symmetry_2
_geom_bond_distance
_geom_bond_publ_flag
Fe1 C15 . 2.026(6) no
Fe1 C6 . 2.027(4) no
Fe1 C14 . 2.032(6) no
Fe1 C10 . 2.032(5) no
Fe1 C8 . 2.032(4) no
Fe1 C9 . 2.037(5) no
Fe1 C7 . 2.040(4) no
Fe1 C11 . 2.040(6) no
Fe1 C12 . 2.041(6) no
Fe1 C13 . 2.045(5) no
C6 C10 . 1.397(6) no
C6 C7 . 1.414(6) no
C6 C4 . 1.494(6) no
C7 C8 . 1.402(6) no
C8 C9 . 1.407(7) no
C9 C10 . 1.410(7) no
C11 C12 . 1.359(8) no
C11 C15 . 1.379(9) no
C12 C13 . 1.370(8) no
C13 C14 . 1.401(8) no
C14 C15 . 1.441(9) no
Fe2 C19 . 2.000(6) no
Fe2 C23 . 2.004(5) no
Fe2 C22 . 2.016(6) no
Fe2 C18 . 2.020(5) no
Fe2 C24 . 2.033(5) no
Fe2 C25 . 2.035(5) no
Fe2 C17 . 2.035(5) no
Fe2 C16 . 2.037(4) no
Fe2 C21 . 2.039(5) no
Fe2 C20 . 2.041(5) no
C16 C20 . 1.386(7) no
C16 C17 . 1.395(7) no
C16 C5 . 1.503(6) no
C17 C18 . 1.398(8) no
C18 C19 . 1.378(9) no
C19 C20 . 1.399(8) no
C21 C25 . 1.349(7) no
C21 C22 . 1.384(8) no
C22 C23 . 1.381(9) no
C23 C24 . 1.400(9) no
C24 C25 . 1.396(7) no
S1 C1 . 1.742(5) no
S1 C4 . 1.831(5) no
S2 C2 . 1.750(4) no
S2 C5 . 1.785(5) no
S3 C1 . 1.756(4) no
S3 C3 . 1.765(6) no
S4 C2 . 1.741(5) no
S4 C3 . 1.766(5) no
O1 C3 . 1.200(5) no
C1 C2 . 1.345(6) no
